data_4340503
loop_
_publ_author_name
'Farr\`as, Pau'
'Escudero-Ad\'an, Eduardo C'
'Vi\~nas, Clara'
'Teixidor, Francesc'

_publ_section_title
;
 Controlling the pirouetting motion in rotaxanes by counterion exchange.
;
_journal_issue 16
_journal_name_full 'Inorganic chemistry'
_journal_page_first 8654
_journal_page_last 8661
_journal_paper_doi 10.1021/ic501246e
_journal_volume 53
_journal_year 2014
_chemical_formula_sum 'C66 H96 N8 O6'
_chemical_formula_weight 1097.51
_chemical_name_systematic
; 
 ? 
;
_space_group_IT_number 14
_symmetry_cell_setting monoclinic
_symmetry_space_group_name_Hall '-P 2yn'
_symmetry_space_group_name_H-M 'P 1 21/n 1'
_atom_sites_solution_hydrogens geom
_atom_sites_solution_primary direct
_atom_sites_solution_secondary difmap
_audit_creation_method SHELXL-97
_cell_angle_alpha 90.00
_cell_angle_beta 101.360(4)
_cell_angle_gamma 90.00
_cell_formula_units_Z 2
_cell_length_a 10.7214(12)
_cell_length_b 15.0961(16)
_cell_length_c 19.566(2)
_cell_measurement_reflns_used 1249
_cell_measurement_temperature 100(2)
_cell_measurement_theta_max 24.17
_cell_measurement_theta_min 2.36
_cell_volume 3104.7(6)
_computing_cell_refinement 'Bruker APEX2 v2011.4-0'
_computing_data_collection 'Bruker APEX2 v2011.4-0'
_computing_data_reduction 'Bruker SAINT V7.60A'
_computing_molecular_graphics 'Bruker SHELXTL'
_computing_publication_material 'Bruker SHELXTL'
_computing_structure_refinement 'SHELXS-97 (Sheldrick, 2008)'
_computing_structure_solution Sir2011
_diffrn_ambient_temperature 100(2)
_diffrn_detector_area_resol_mean 512
_diffrn_detector_type '4K CCD area detector APEX II'
_diffrn_measured_fraction_theta_full 0.969
_diffrn_measured_fraction_theta_max 0.899
_diffrn_measurement_device_type 'APEX DUO Kappa 4-axis goniometer'
_diffrn_measurement_method
;
 Fullsphere data collection, phi and omega scans
;
_diffrn_measurement_specimen_support 'magnetic support with MicroMount'
_diffrn_radiation_monochromator 'Quazar MX Multilayer Optics'
_diffrn_radiation_type MoK\a
_diffrn_radiation_wavelength 0.71073
_diffrn_reflns_av_R_equivalents 0.0000
_diffrn_reflns_av_sigmaI/netI 0.1041
_diffrn_reflns_limit_h_max 13
_diffrn_reflns_limit_h_min -14
_diffrn_reflns_limit_k_max 19
_diffrn_reflns_limit_k_min 0
_diffrn_reflns_limit_l_max 26
_diffrn_reflns_limit_l_min 0
_diffrn_reflns_number 6602
_diffrn_reflns_theta_full 25.00
_diffrn_reflns_theta_max 28.31
_diffrn_reflns_theta_min 1.72
_diffrn_source 'Microfocus source E025 IuS'
_diffrn_source_current 0.6
_diffrn_source_power 50
_diffrn_source_size '0.2 mm x 0.2 mm fine focus'
_diffrn_source_type 'Bruker APEX DUO'
_exptl_absorpt_coefficient_mu 0.075
_exptl_absorpt_correction_T_max 0.9925
_exptl_absorpt_correction_T_min 0.9633
_exptl_absorpt_correction_type empirical
_exptl_absorpt_process_details
; 
 TWINABS Version 2008/0 Bruker-Nonius
 Blessing, Acta Cryst. (1995) A51 33-38
;
_exptl_crystal_colour colourless
_exptl_crystal_density_diffrn 1.174
_exptl_crystal_density_method 'not measured'
_exptl_crystal_description needle
_exptl_crystal_F_000 1192
_exptl_crystal_size_max 0.50
_exptl_crystal_size_mid 0.10
_exptl_crystal_size_min 0.10
_refine_diff_density_max 0.505
_refine_diff_density_min -0.406
_refine_diff_density_rms 0.086
_refine_ls_extinction_method none
_refine_ls_goodness_of_fit_ref 1.069
_refine_ls_hydrogen_treatment noref
_refine_ls_matrix_type full
_refine_ls_number_parameters 435
_refine_ls_number_reflns 6700
_refine_ls_number_restraints 173
_refine_ls_restrained_S_all 1.130
_refine_ls_R_factor_all 0.1474
_refine_ls_R_factor_gt 0.0869
_refine_ls_shift/su_max 0.000
_refine_ls_shift/su_mean 0.000
_refine_ls_structure_factor_coef Fsqd
_refine_ls_weighting_details 'calc w=1/[\s^2^(Fo^2^)+(0.1255P)^2^+1.5345P] where P=(Fo^2^+2Fc^2^)/3'
_refine_ls_weighting_scheme calc
_refine_ls_wR_factor_gt 0.2113
_refine_ls_wR_factor_ref 0.2513
_reflns_number_gt 4174
_reflns_number_total 6700
_reflns_threshold_expression >2sigma(I)
_cod_data_source_file ic501246e_si_002.cif
_cod_data_source_block mo_pf563_05
_cod_depositor_comments
;
The following automatic conversions were performed:

'_symmetry_cell_setting' value 'Monoclinic' changed to 'monoclinic'
according to
/usr/data/users/saulius/crontab/automatic-downloads/rss-feeds/ACS/lib/dictionaries/cif_core.dic
dictionary named 'cif_core.dic' version 2.4.2 from 2011-04-26.

Automatic conversion script
Id: cif_fix_values 2281 2013-09-26 08:29:07Z andrius 

 Adding full bibliography for 4340503.cif.
;
_cod_original_cell_volume 3104.8(6)
_cod_original_sg_symbol_H-M P2(1)/n
_cod_database_code 4340503

loop_
_symmetry_equiv_pos_as_xyz
'x, y, z'
'-x+1/2, y+1/2, -z+1/2'
'-x, -y, -z'
'x-1/2, -y-1/2, z-1/2'

loop_
_atom_site_label
_atom_site_type_symbol
_atom_site_fract_x
_atom_site_fract_y
_atom_site_fract_z
_atom_site_U_iso_or_equiv
_atom_site_adp_type
_atom_site_occupancy
_atom_site_symmetry_multiplicity
_atom_site_calc_flag
_atom_site_refinement_flags
_atom_site_disorder_assembly
_atom_site_disorder_group
N1A N 0.3440(5) 0.2132(4) 1.2811(2) 0.0428(12) Uani 1 1 d . . .
N2A N 0.2346(4) 0.1951(3) 1.03126(19) 0.0261(9) Uani 1 1 d . . .
H2A H 0.3170 0.1898 1.0333 0.031 Uiso 1 1 calc R . .
N3A N 0.3099(4) -0.1819(3) 0.8391(2) 0.0252(9) Uani 1 1 d . . .
H3na H 0.3693 -0.1749 0.8767 0.030 Uiso 1 1 calc R . .
O1A O 0.0813(3) 0.2180(3) 1.09441(18) 0.0369(9) Uani 1 1 d . . .
O2A O 0.2700(4) -0.2221(3) 0.72525(18) 0.0405(10) Uani 1 1 d . . .
C1A C 0.4667(5) 0.2136(4) 1.2780(3) 0.0342(12) Uani 1 1 d . . .
H1A H 0.5267 0.2143 1.3207 0.041 Uiso 1 1 calc R . .
C2A C 0.5133(5) 0.2129(3) 1.2167(2) 0.0219(10) Uani 1 1 d . . .
C3A C 0.4248(5) 0.2154(3) 1.1550(2) 0.0233(10) Uani 1 1 d . . .
H3A H 0.4525 0.2189 1.1118 0.028 Uiso 1 1 calc R . .
C4A C 0.2958(5) 0.2128(3) 1.1556(2) 0.0231(10) Uani 1 1 d . . .
C5A C 0.2604(5) 0.2113(3) 1.2209(2) 0.0317(12) Uani 1 1 d . . .
H5A H 0.1723 0.2088 1.2223 0.038 Uiso 1 1 calc R . .
C6A C 0.1935(5) 0.2096(3) 1.0912(2) 0.0242(10) Uani 1 1 d . . .
C7A C 0.1502(5) 0.1878(3) 0.9636(2) 0.0279(11) Uani 1 1 d . . .
H7A1 H 0.1745 0.2325 0.9316 0.033 Uiso 1 1 calc R . .
H7A2 H 0.0619 0.2004 0.9687 0.033 Uiso 1 1 calc R . .
C8A C 0.1559(4) 0.0962(3) 0.9324(2) 0.0219(10) Uani 1 1 d . . .
C9A C 0.1798(4) 0.0861(3) 0.8653(2) 0.0227(10) Uani 1 1 d . . .
H9A H 0.1925 0.1368 0.8387 0.027 Uiso 1 1 calc R . .
C10A C 0.1850(4) 0.0015(3) 0.8374(2) 0.0249(10) Uani 1 1 d . . .
H10A H 0.2009 -0.0046 0.7915 0.030 Uiso 1 1 calc R . .
C11A C 0.1679(4) -0.0735(3) 0.8746(2) 0.0235(10) Uani 1 1 d . . .
C12A C 0.1436(5) -0.0633(3) 0.9422(2) 0.0271(10) Uani 1 1 d . . .
H12A H 0.1307 -0.1137 0.9690 0.033 Uiso 1 1 calc R . .
C13A C 0.1385(5) 0.0215(3) 0.9695(2) 0.0246(10) Uani 1 1 d . . .
H13A H 0.1225 0.0279 1.0153 0.030 Uiso 1 1 calc R . .
C14A C 0.1784(5) -0.1658(3) 0.8450(3) 0.0297(11) Uani 1 1 d . . .
H14A H 0.1514 -0.2105 0.8761 0.036 Uiso 1 1 calc R . .
H14B H 0.1220 -0.1706 0.7986 0.036 Uiso 1 1 calc R . .
C15A C 0.3465(5) -0.2067(3) 0.7801(2) 0.0235(10) Uani 1 1 d . . .
N1B N 0.5012(4) 0.1612(2) 0.90668(19) 0.0285(9) Uani 1 1 d DU . .
O1B O 0.5100(4) 0.1612(2) 1.02261(15) 0.0305(8) Uani 1 1 d . . .
C1B C 0.5009(4) 0.0203(3) 0.9708(2) 0.0225(9) Uani 1 1 d . . .
H1B H 0.4996 -0.0135 0.9297 0.027 Uiso 1 1 calc R C .
C2B C 0.5048(5) 0.1188(3) 0.9671(2) 0.0242(10) Uani 1 1 d . C .
C3B C 0.4840(5) 0.1169(3) 0.8378(2) 0.0269(11) Uani 1 1 d . B .
H3B1 H 0.4212 0.1512 0.8042 0.032 Uiso 1 1 calc R . .
H3B2 H 0.4470 0.0575 0.8419 0.032 Uiso 1 1 calc R . .
C4B C 0.6043(6) 0.1058(4) 0.8076(2) 0.0363(11) Uani 1 1 d DU . .
H4BA H 0.6475 0.1614 0.8177 0.044 Uiso 0.75 1 d PR A 1
H4BB H 0.6433 0.1610 0.7991 0.044 Uiso 0.25 1 d PR A 2
C5B C 0.5716(8) 0.1041(5) 0.7270(2) 0.0411(13) Uani 0.75 1 d PDU B 1
H5B1 H 0.5207 0.1573 0.7103 0.049 Uiso 0.75 1 calc PR B 1
H5B2 H 0.6515 0.1071 0.7090 0.049 Uiso 0.75 1 calc PR B 1
C6B C 0.4974(9) 0.0216(5) 0.6975(3) 0.0495(14) Uani 0.75 1 d PDU B 1
H6B1 H 0.4225 0.0142 0.7195 0.059 Uiso 0.75 1 calc PR B 1
H6B2 H 0.5522 -0.0314 0.7087 0.059 Uiso 0.75 1 calc PR B 1
C5" C 0.560(2) 0.0493(11) 0.7415(7) 0.0423(18) Uani 0.25 1 d PDU B 2
H5"1 H 0.6362 0.0278 0.7253 0.051 Uiso 0.25 1 calc PR B 2
H5"2 H 0.5149 -0.0034 0.7548 0.051 Uiso 0.25 1 calc PR B 2
C6" C 0.472(2) 0.0944(11) 0.6795(7) 0.0506(18) Uani 0.25 1 d PDU B 2
H6"1 H 0.5111 0.1499 0.6670 0.061 Uiso 0.25 1 calc PR B 2
H6"2 H 0.3890 0.1089 0.6918 0.061 Uiso 0.25 1 calc PR B 2
C7B C 0.4530(8) 0.0288(5) 0.6178(3) 0.0670(16) Uani 1 1 d DU . .
H7BA H 0.5261 0.0381 0.5971 0.080 Uiso 0.75 1 d PR B 1
H7BB H 0.3979 0.0791 0.6067 0.080 Uiso 0.75 1 d PR B 1
H7BC H 0.4313 0.0695 0.5796 0.080 Uiso 0.25 1 d PR B 2
H7BD H 0.5397 0.0127 0.6178 0.080 Uiso 0.25 1 d PR B 2
C8B C 0.3834(10) -0.0542(6) 0.5858(4) 0.093(3) Uani 1 1 d U B .
H8B1 H 0.4453 -0.1011 0.5831 0.140 Uiso 1 1 d R . .
H8B2 H 0.3354 -0.0409 0.5389 0.140 Uiso 1 1 d R . .
H8B3 H 0.3247 -0.0738 0.6153 0.140 Uiso 1 1 d R . .
C9B C 0.6945(5) 0.0405(4) 0.8463(3) 0.0410(14) Uani 1 1 d . B .
H9B1 H 0.6543 -0.0188 0.8404 0.049 Uiso 1 1 calc R . .
H9B2 H 0.7093 0.0554 0.8965 0.049 Uiso 1 1 calc R . .
C10B C 0.8233(6) 0.0353(5) 0.8240(3) 0.0543(17) Uani 1 1 d . . .
H10B H 0.8108 0.0157 0.7754 0.081 Uiso 1 1 calc R B .
H10C H 0.8781 -0.0071 0.8539 0.081 Uiso 1 1 calc R . .
H10D H 0.8635 0.0939 0.8286 0.081 Uiso 1 1 calc R . .
C11B C 0.4894(6) 0.2595(3) 0.9053(3) 0.0308(13) Uani 0.90 1 d PD C 1
H11A H 0.4535 0.2785 0.9458 0.037 Uiso 0.90 1 calc PR C 1
H11B H 0.4281 0.2769 0.8626 0.037 Uiso 0.90 1 calc PR C 1
C12B C 0.6141(7) 0.3094(4) 0.9068(4) 0.0457(17) Uani 0.90 1 d P C 1
H12B H 0.6460 0.2931 0.8660 0.055 Uiso 0.68 1 d PR C 1
H12C H 0.6226 0.3001 0.8594 0.055 Uiso 0.23 1 d PR C 2
C13B C 0.5840(6) 0.4048(3) 0.9025(3) 0.0538(16) Uani 1 1 d DU . .
H13B H 0.5245 0.4158 0.9344 0.065 Uiso 0.90 1 d PR C 1
H13C H 0.6638 0.4361 0.9228 0.065 Uiso 0.90 1 d PR C 1
H13d H 0.5608 0.4315 0.9428 0.065 Uiso 0.10 1 d PR C 2
H13e H 0.6745 0.3970 0.9096 0.065 Uiso 0.10 1 d PR C 2
C14B C 0.5311(7) 0.4485(4) 0.8381(4) 0.0612(19) Uani 1 1 d D C .
H14C H 0.4523 0.4185 0.8208 0.073 Uiso 0.75 1 d PR D 1
H14D H 0.5863 0.4369 0.8060 0.073 Uiso 0.75 1 d PR D 1
H14E H 0.4407 0.4398 0.8261 0.073 Uiso 0.25 1 d PR D 2
H14F H 0.5706 0.4289 0.8008 0.073 Uiso 0.25 1 d PR D 2
C15B C 0.5041(9) 0.5480(4) 0.8362(4) 0.0426(18) Uani 0.75 1 d PDU C 1
H15A H 0.5815 0.5798 0.8596 0.051 Uiso 0.75 1 calc PR C 1
H15B H 0.4836 0.5680 0.7870 0.051 Uiso 0.75 1 calc PR C 1
C16B C 0.3995(10) 0.5703(6) 0.8700(5) 0.062(2) Uani 0.75 1 d PU C 1
H16A H 0.3215 0.5418 0.8452 0.093 Uiso 0.75 1 calc PR C 1
H16B H 0.3877 0.6347 0.8693 0.093 Uiso 0.75 1 calc PR C 1
H16C H 0.4186 0.5495 0.9184 0.093 Uiso 0.75 1 calc PR C 1
C15" C 0.582(3) 0.5429(8) 0.8574(13) 0.052(3) Uani 0.25 1 d PDU C 2
H15C H 0.5287 0.5837 0.8241 0.063 Uiso 0.25 1 d PR C 2
H15D H 0.6673 0.5442 0.8456 0.063 Uiso 0.25 1 d PR C 2
C16" C 0.583(4) 0.591(2) 0.9361(17) 0.087(7) Uani 0.25 1 d PU C 2
H16D H 0.5113 0.5692 0.9554 0.130 Uiso 0.25 1 calc PR C 2
H16E H 0.5755 0.6558 0.9301 0.130 Uiso 0.25 1 calc PR C 2
H16F H 0.6629 0.5773 0.9680 0.130 Uiso 0.25 1 calc PR C 2
C17B C 0.7169(8) 0.2854(5) 0.9707(5) 0.0363(16) Uani 0.70 1 d PU C 1
H17A H 0.6893 0.3066 1.0133 0.044 Uiso 0.70 1 calc PR C 1
H17B H 0.7244 0.2201 0.9739 0.044 Uiso 0.70 1 calc PR C 1
C17" C 0.728(3) 0.280(2) 0.9324(18) 0.042(4) Uani 0.20 1 d PU C 2
H17C H 0.7512 0.2356 0.8995 0.051 Uiso 0.20 1 d PR C 2
H17D H 0.7079 0.2444 0.9715 0.051 Uiso 0.20 1 d PR C 2
C18B C 0.8457(6) 0.3237(4) 0.9691(3) 0.0494(15) Uani 0.90 1 d PU . .
H18A H 0.9052 0.3070 1.0104 0.074 Uiso 0.68 1 d PR C 1
H18B H 0.8732 0.3004 0.9289 0.074 Uiso 0.68 1 d PR C 1
H18C H 0.8412 0.3871 0.9660 0.074 Uiso 0.68 1 d PR C 1
H18D H 0.9062 0.2775 0.9844 0.074 Uiso 0.23 1 d PR C 2
H18E H 0.8765 0.3609 0.9362 0.074 Uiso 0.23 1 d PR C 2
H18F H 0.8342 0.3585 1.0085 0.074 Uiso 0.23 1 d PR C 2
C11' C 0.5982(6) 0.2397(4) 0.9144(3) 0.035(2) Uani 0.10 1 d PRDU C 3
H11C H 0.6682 0.2281 0.8894 0.042 Uiso 0.10 1 calc PR C 3
H11D H 0.6341 0.2531 0.9639 0.042 Uiso 0.10 1 calc PR C 3
C12' C 0.5076(6) 0.3161(4) 0.8787(3) 0.043(2) Uani 0.10 1 d PRDU C 3
H12' H 0.4824 0.3098 0.8270 0.052 Uiso 0.10 1 calc PR C 3
C17' C 0.3929(6) 0.3255(4) 0.9154(3) 0.042(3) Uani 0.10 1 d PRDU C 3
H17E H 0.3241 0.3579 0.8841 0.051 Uiso 0.10 1 calc PR C 3
H17F H 0.3605 0.2657 0.9231 0.051 Uiso 0.10 1 calc PR C 3
C18' C 0.4223(6) 0.3711(4) 0.9812(3) 0.041(5) Uani 0.10 1 d PRDU C 3
H18G H 0.4378 0.3277 1.0192 0.061 Uiso 0.10 1 calc PR C 3
H18H H 0.3506 0.4091 0.9863 0.061 Uiso 0.10 1 calc PR C 3
H18I H 0.4985 0.4075 0.9829 0.061 Uiso 0.10 1 calc PR C 3

loop_
_atom_site_aniso_label
_atom_site_aniso_U_11
_atom_site_aniso_U_22
_atom_site_aniso_U_33
_atom_site_aniso_U_23
_atom_site_aniso_U_13
_atom_site_aniso_U_12
N1A 0.034(3) 0.075(4) 0.021(2) -0.004(2) 0.010(2) 0.005(3)
N2A 0.014(2) 0.041(2) 0.0217(19) -0.0095(17) 0.0005(16) 0.0063(18)
N3A 0.018(2) 0.028(2) 0.029(2) -0.0078(16) 0.0030(17) 0.0016(18)
O1A 0.017(2) 0.057(2) 0.037(2) -0.0067(17) 0.0058(15) 0.0023(17)
O2A 0.028(2) 0.059(3) 0.0309(19) -0.0192(17) -0.0045(17) 0.0029(19)
C1A 0.033(3) 0.051(3) 0.017(2) -0.003(2) 0.002(2) 0.002(3)
C2A 0.024(3) 0.018(2) 0.022(2) -0.0081(17) 0.000(2) 0.000(2)
C3A 0.027(3) 0.027(2) 0.017(2) -0.0099(18) 0.0080(19) 0.002(2)
C4A 0.024(3) 0.020(2) 0.026(2) -0.0068(18) 0.006(2) 0.003(2)
C5A 0.030(3) 0.042(3) 0.026(2) -0.008(2) 0.011(2) -0.001(2)
C6A 0.020(3) 0.024(2) 0.029(2) -0.0060(18) 0.005(2) 0.002(2)
C7A 0.020(3) 0.033(3) 0.027(2) -0.0072(19) -0.006(2) 0.005(2)
C8A 0.014(2) 0.030(2) 0.021(2) -0.0058(18) 0.0009(19) 0.003(2)
C9A 0.017(3) 0.029(3) 0.021(2) 0.0012(18) 0.0029(18) -0.002(2)
C10A 0.021(2) 0.034(3) 0.023(2) -0.0041(19) 0.011(2) -0.002(2)
C11A 0.013(2) 0.027(2) 0.031(2) -0.0065(18) 0.0054(19) 0.002(2)
C12A 0.019(3) 0.034(3) 0.028(2) 0.006(2) 0.003(2) 0.002(2)
C13A 0.024(3) 0.031(2) 0.020(2) -0.0019(18) 0.005(2) 0.000(2)
C14A 0.022(3) 0.027(3) 0.041(3) -0.008(2) 0.007(2) -0.003(2)
C15A 0.025(3) 0.019(2) 0.025(2) -0.0056(18) 0.001(2) 0.000(2)
N1B 0.035(2) 0.031(2) 0.0190(18) -0.0002(16) 0.0057(17) -0.0003(19)
O1B 0.041(2) 0.0319(18) 0.0209(16) -0.0064(13) 0.0105(16) 0.0021(17)
C1B 0.014(2) 0.033(2) 0.022(2) -0.0027(18) 0.0075(19) 0.003(2)
C2B 0.017(2) 0.034(3) 0.023(2) -0.0030(19) 0.009(2) -0.001(2)
C3B 0.032(3) 0.030(3) 0.018(2) -0.0013(18) 0.002(2) 0.000(2)
C4B 0.037(3) 0.047(3) 0.026(2) 0.0059(19) 0.009(2) 0.003(2)
C5B 0.050(3) 0.047(3) 0.027(2) 0.007(2) 0.011(2) 0.003(3)
C6B 0.064(3) 0.051(3) 0.033(2) 0.005(2) 0.008(3) 0.002(3)
C5" 0.052(4) 0.048(3) 0.028(3) 0.005(3) 0.009(3) 0.002(3)
C6" 0.063(4) 0.055(3) 0.031(3) 0.006(3) 0.004(3) 0.003(3)
C7B 0.087(4) 0.071(3) 0.038(2) -0.001(2) -0.001(3) 0.002(3)
C8B 0.132(7) 0.077(5) 0.061(4) -0.012(3) -0.005(5) 0.003(5)
C9B 0.039(3) 0.048(3) 0.041(3) 0.005(3) 0.018(3) 0.011(3)
C10B 0.033(3) 0.078(5) 0.055(4) 0.017(3) 0.017(3) 0.013(3)
C11B 0.031(3) 0.035(3) 0.027(3) 0.001(2) 0.006(2) 0.010(3)
C12B 0.047(4) 0.026(3) 0.061(4) 0.003(3) 0.001(3) 0.004(3)
C13B 0.046(4) 0.041(3) 0.067(4) 0.012(3) -0.008(3) 0.001(3)
C14B 0.073(5) 0.054(4) 0.062(4) 0.015(3) 0.028(4) 0.006(4)
C15B 0.050(5) 0.031(3) 0.046(4) 0.020(3) 0.007(4) 0.013(4)
C16B 0.076(6) 0.040(4) 0.077(6) 0.021(4) 0.033(4) 0.027(4)
C15" 0.061(7) 0.039(6) 0.056(6) 0.025(5) 0.009(6) 0.019(6)
C16" 0.094(9) 0.083(9) 0.082(8) -0.004(5) 0.018(5) 0.000(5)
C17B 0.036(4) 0.033(3) 0.039(3) 0.009(3) 0.005(3) 0.008(3)
C17" 0.038(7) 0.042(7) 0.046(8) 0.008(7) 0.008(7) 0.004(6)
C18B 0.043(3) 0.054(4) 0.049(3) 0.008(3) 0.004(3) 0.002(3)
C11' 0.036(5) 0.034(4) 0.033(5) 0.006(4) 0.002(5) 0.000(4)
C12' 0.041(5) 0.036(4) 0.048(5) 0.011(4) -0.003(5) 0.003(4)
C17' 0.040(6) 0.034(6) 0.047(7) 0.012(6) -0.005(6) 0.008(5)
C18' 0.035(11) 0.031(11) 0.052(10) 0.008(9) -0.005(9) 0.009(10)

loop_
_atom_type_symbol
_atom_type_description
_atom_type_scat_dispersion_real
_atom_type_scat_dispersion_imag
_atom_type_scat_source
C C 0.0033 0.0016 'International Tables Vol C Tables 4.2.6.8 and 6.1.1.4'
H H 0.0000 0.0000 'International Tables Vol C Tables 4.2.6.8 and 6.1.1.4'
N N 0.0061 0.0033 'International Tables Vol C Tables 4.2.6.8 and 6.1.1.4'
O O 0.0106 0.0060 'International Tables Vol C Tables 4.2.6.8 and 6.1.1.4'

loop_
_geom_angle_atom_site_label_1
_geom_angle_atom_site_label_2
_geom_angle_atom_site_label_3
_geom_angle
_geom_angle_site_symmetry_1
_geom_angle_site_symmetry_3
C1A N1A C5A 117.4(4) . .
C6A N2A C7A 123.6(4) . .
C15A N3A C14A 124.5(4) . .
N1A C1A C2A 124.6(5) . .
C3A C2A C1A 117.0(4) . .
C3A C2A C15A 123.4(4) . 3_657
C1A C2A C15A 119.6(4) . 3_657
C2A C3A C4A 120.4(4) . .
C3A C4A C5A 117.3(5) . .
C3A C4A C6A 124.0(4) . .
C5A C4A C6A 118.7(4) . .
N1A C5A C4A 123.2(5) . .
O1A C6A N2A 123.6(4) . .
O1A C6A C4A 121.2(4) . .
N2A C6A C4A 115.2(4) . .
N2A C7A C8A 111.7(4) . .
C13A C8A C9A 118.6(4) . .
C13A C8A C7A 121.0(4) . .
C9A C8A C7A 120.5(4) . .
C8A C9A C10A 119.8(4) . .
C11A C10A C9A 121.7(4) . .
C10A C11A C12A 118.4(4) . .
C10A C11A C14A 121.6(4) . .
C12A C11A C14A 120.0(4) . .
C13A C12A C11A 119.4(4) . .
C8A C13A C12A 122.1(4) . .
N3A C14A C11A 109.2(4) . .
O2A C15A N3A 122.7(5) . .
O2A C15A C2A 121.0(4) . 3_657
N3A C15A C2A 116.3(4) . 3_657
C2B N1B C3B 124.3(4) . .
C2B N1B C11B 118.7(4) . .
C3B N1B C11B 116.0(4) . .
C2B N1B C11' 111.9(4) . .
C3B N1B C11' 113.0(4) . .
C11B N1B C11' 45.5(4) . .
C1B C1B C2B 121.2(5) 3_657 .
O1B C2B N1B 120.7(4) . .
O1B C2B C1B 117.7(4) . .
N1B C2B C1B 121.6(4) . .
N1B C3B C4B 115.9(4) . .
C9B C4B C3B 113.0(4) . .
C9B C4B C5" 97.1(8) . .
C3B C4B C5" 103.8(10) . .
C9B C4B C5B 120.3(5) . .
C3B C4B C5B 110.8(5) . .
C5" C4B C5B 33.6(7) . .
C6B C5B C4B 113.4(5) . .
C5B C6B C7B 111.0(5) . .
C6" C5" C4B 117.1(9) . .
C5" C6" C7B 107.3(7) . .
C8B C7B C6B 112.6(6) . .
C8B C7B C6" 145.5(12) . .
C6B C7B C6" 44.6(7) . .
C4B C9B C10B 115.1(5) . .
N1B C11B C12B 114.8(5) . .
C13B C12B C11B 107.4(5) . .
C13B C12B C17B 113.0(6) . .
C11B C12B C17B 112.5(6) . .
C14B C13B C12B 122.9(6) . .
C14B C13B C12' 92.2(5) . .
C12B C13B C12' 44.7(4) . .
C13B C14B C15B 120.9(6) . .
C13B C14B C15" 98.6(10) . .
C15B C14B C15" 32.4(10) . .
C16B C15B C14B 112.1(7) . .
C14B C15" C16" 124(2) . .
C18B C17B C12B 114.0(6) . .
C17" C18B C17B 30.6(13) . .
N1B C11' C12' 99.9(3) . .
C17' C12' C11' 109.7 . .
C17' C12' C13B 101.4(4) . .
C11' C12' C13B 104.4(3) . .
C18' C17' C12' 113.9 . .

loop_
_geom_bond_atom_site_label_1
_geom_bond_atom_site_label_2
_geom_bond_distance
_geom_bond_site_symmetry_2
N1A C1A 1.329(7) .
N1A C5A 1.332(7) .
N2A C6A 1.350(6) .
N2A C7A 1.453(5) .
N3A C15A 1.344(6) .
N3A C14A 1.457(6) .
O1A C6A 1.223(6) .
O2A C15A 1.238(6) .
C1A C2A 1.387(7) .
C2A C3A 1.381(6) .
C2A C15A 1.495(7) 3_657
C3A C4A 1.386(7) .
C4A C5A 1.404(6) .
C4A C6A 1.499(7) .
C7A C8A 1.518(6) .
C8A C13A 1.373(6) .
C8A C9A 1.395(6) .
C9A C10A 1.395(6) .
C10A C11A 1.378(7) .
C11A C12A 1.406(6) .
C11A C14A 1.521(6) .
C12A C13A 1.392(7) .
C15A C2A 1.495(7) 3_657
N1B C2B 1.338(6) .
N1B C3B 1.484(6) .
N1B C11B 1.490(6) .
N1B C11' 1.565(6) .
O1B C2B 1.253(5) .
C1B C1B 1.299(9) 3_657
C1B C2B 1.490(7) .
C3B C4B 1.531(8) .
C4B C9B 1.481(7) .
C4B C5" 1.545(5) .
C4B C5B 1.545(5) .
C5B C6B 1.529(5) .
C6B C7B 1.542(5) .
C5" C6" 1.541(5) .
C6" C7B 1.544(5) .
C7B C8B 1.528(10) .
C9B C10B 1.529(8) .
C11B C12B 1.530(9) .
C12B C13B 1.474(8) .
C12B C17B 1.539(10) .
C13B C14B 1.438(8) .
C13B C12' 1.590(5) .
C14B C15B 1.528(5) .
C14B C15" 1.545(5) .
C15B C16B 1.450(12) .
C15" C16" 1.70(4) .
C17B C18B 1.503(10) .
C17" C18B 1.48(3) .
C11' C12' 1.5794 .
C12' C17' 1.5479 .
C17' C18' 1.4379 .

loop_
_geom_torsion_atom_site_label_1
_geom_torsion_atom_site_label_2
_geom_torsion_atom_site_label_3
_geom_torsion_atom_site_label_4
_geom_torsion
_geom_torsion_site_symmetry_1
_geom_torsion_site_symmetry_4
C5A N1A C1A C2A 0.6(9) . .
N1A C1A C2A C3A 2.5(8) . .
N1A C1A C2A C15A -175.5(5) . 3_657
C1A C2A C3A C4A -4.1(7) . .
C15A C2A C3A C4A 173.9(4) 3_657 .
C2A C3A C4A C5A 2.5(7) . .
C2A C3A C4A C6A -176.1(4) . .
C1A N1A C5A C4A -2.3(8) . .
C3A C4A C5A N1A 0.8(8) . .
C6A C4A C5A N1A 179.5(5) . .
C7A N2A C6A O1A 0.0(8) . .
C7A N2A C6A C4A 178.6(4) . .
C3A C4A C6A O1A -171.2(5) . .
C5A C4A C6A O1A 10.1(7) . .
C3A C4A C6A N2A 10.1(7) . .
C5A C4A C6A N2A -168.5(4) . .
C6A N2A C7A C8A -116.0(5) . .
N2A C7A C8A C13A 52.6(6) . .
N2A C7A C8A C9A -127.0(5) . .
C13A C8A C9A C10A 0.3(7) . .
C7A C8A C9A C10A 179.8(4) . .
C8A C9A C10A C11A -0.4(7) . .
C9A C10A C11A C12A 0.5(7) . .
C9A C10A C11A C14A -177.7(5) . .
C10A C11A C12A C13A -0.5(7) . .
C14A C11A C12A C13A 177.8(4) . .
C9A C8A C13A C12A -0.2(7) . .
C7A C8A C13A C12A -179.8(5) . .
C11A C12A C13A C8A 0.3(7) . .
C15A N3A C14A C11A -125.5(5) . .
C10A C11A C14A N3A 67.4(6) . .
C12A C11A C14A N3A -110.8(5) . .
C14A N3A C15A O2A -3.4(7) . .
C14A N3A C15A C2A 175.3(4) . 3_657
C3B N1B C2B O1B -174.5(5) . .
C11B N1B C2B O1B -6.4(7) . .
C11' N1B C2B O1B 43.7(7) . .
C3B N1B C2B C1B 4.5(7) . .
C11B N1B C2B C1B 172.5(4) . .
C11' N1B C2B C1B -137.3(5) . .
C1B C1B C2B O1B 1.9(9) 3_657 .
C1B C1B C2B N1B -177.1(6) 3_657 .
C2B N1B C3B C4B -102.7(6) . .
C11B N1B C3B C4B 89.0(5) . .
C11' N1B C3B C4B 38.8(6) . .
N1B C3B C4B C9B 69.8(6) . .
N1B C3B C4B C5" 173.7(8) . .
N1B C3B C4B C5B -151.8(4) . .
C9B C4B C5B C6B 66.9(9) . .
C3B C4B C5B C6B -68.0(8) . .
C5" C4B C5B C6B 15.5(16) . .
C4B C5B C6B C7B 172.9(7) . .
C9B C4B C5" C6" -173.3(19) . .
C3B C4B C5" C6" 71(2) . .
C5B C4B C5" C6" -36.2(16) . .
C4B C5" C6" C7B 173.8(16) . .
C5B C6B C7B C8B 177.6(7) . .
C5B C6B C7B C6" -34.3(16) . .
C5" C6" C7B C8B 78(3) . .
C5" C6" C7B C6B 18.7(12) . .
C3B C4B C9B C10B -172.7(5) . .
C5" C4B C9B C10B 79.0(11) . .
C5B C4B C9B C10B 53.2(8) . .
C2B N1B C11B C12B 100.4(6) . .
C3B N1B C11B C12B -90.6(6) . .
C11' N1B C11B C12B 7.0(5) . .
N1B C11B C12B C13B 178.0(5) . .
N1B C11B C12B C17B -57.1(7) . .
C11B C12B C13B C14B -79.6(9) . .
C17B C12B C13B C14B 155.8(7) . .
C11B C12B C13B C12' -25.6(5) . .
C17B C12B C13B C12' -150.3(9) . .
C12B C13B C14B C15B -178.7(7) . .
C12' C13B C14B C15B 146.6(7) . .
C12B C13B C14B C15" -153.4(13) . .
C12' C13B C14B C15" 171.9(13) . .
C13B C14B C15B C16B -69.4(11) . .
C15" C14B C15B C16B -121(2) . .
C13B C14B C15" C16" -42(3) . .
C15B C14B C15" C16" 95(3) . .
C13B C12B C17B C18B -65.9(9) . .
C11B C12B C17B C18B 172.3(6) . .
C12B C17B C18B C17" -42(2) . .
C2B N1B C11' C12' -129.8(3) . .
C3B N1B C11' C12' 84.0(3) . .
C11B N1B C11' C12' -20.5(4) . .
N1B C11' C12' C17' 56.1(3) . .
N1B C11' C12' C13B 164.1(6) . .
C14B C13B C12' C17' -98.5(4) . .
C12B C13B C12' C17' 124.3(5) . .
C14B C13B C12' C11' 147.5(4) . .
C12B C13B C12' C11' 10.3(5) . .
C11' C12' C17' C18' 77.2 . .
C13B C12' C17' C18' -32.7(3) . .
